data_4071167
loop_
_publ_author_name
'Huynh, Han Vinh'
'Wong, Ling Rong'
'Ng, Pearly Shuyi'

_publ_section_title
;
 Anagostic Interactions and Catalytic Activities of Sterically Bulky
 Benzannulated N-Heterocyclic Carbene Complexes of Nickel(II)
;
_journal_issue 10
_journal_name_full Organometallics
_journal_page_first 2231
_journal_paper_doi 10.1021/om800004j
_journal_volume 27
_journal_year 2008
_chemical_formula_sum 'C60 H58 Br2 N6 Ni O2'
_chemical_formula_weight 1113.65
_chemical_name_systematic
; 
 ? 
;
_space_group_IT_number 14
_symmetry_cell_setting monoclinic
_symmetry_space_group_name_Hall '-P 2yn'
_symmetry_space_group_name_H-M 'P 1 21/n 1'
_atom_sites_solution_hydrogens geom
_atom_sites_solution_primary direct
_atom_sites_solution_secondary difmap
_audit_creation_method SHELXL-97
_cell_angle_alpha 90.00
_cell_angle_beta 94.9870(10)
_cell_angle_gamma 90.00
_cell_formula_units_Z 2
_cell_length_a 10.5341(5)
_cell_length_b 17.8161(8)
_cell_length_c 14.2407(7)
_cell_measurement_reflns_used 2981
_cell_measurement_temperature 223(2)
_cell_measurement_theta_max 22.81
_cell_measurement_theta_min 2.31
_cell_volume 2662.5(2)
_computing_cell_refinement 'Bruker SMART'
_computing_data_collection 'Bruker SMART'
_computing_data_reduction 'Bruker SAINT'
_computing_molecular_graphics 'Bruker SHELXTL'
_computing_publication_material 'Bruker SHELXTL'
_computing_structure_refinement 'SHELXL-97 (Sheldrick, 1997)'
_computing_structure_solution 'SHELXS-97 (Sheldrick, 1990)'
_diffrn_ambient_temperature 223(2)
_diffrn_measured_fraction_theta_full 1.000
_diffrn_measured_fraction_theta_max 1.000
_diffrn_measurement_device_type 'CCD area detector'
_diffrn_measurement_method 'phi and omega scans'
_diffrn_radiation_monochromator graphite
_diffrn_radiation_source 'fine-focus sealed tube'
_diffrn_radiation_type MoK\a
_diffrn_radiation_wavelength 0.71073
_diffrn_reflns_av_R_equivalents 0.0423
_diffrn_reflns_av_sigmaI/netI 0.0525
_diffrn_reflns_limit_h_max 12
_diffrn_reflns_limit_h_min -13
_diffrn_reflns_limit_k_max 15
_diffrn_reflns_limit_k_min -23
_diffrn_reflns_limit_l_max 18
_diffrn_reflns_limit_l_min -16
_diffrn_reflns_number 18906
_diffrn_reflns_theta_full 27.50
_diffrn_reflns_theta_max 27.50
_diffrn_reflns_theta_min 1.83
_exptl_absorpt_coefficient_mu 1.914
_exptl_absorpt_correction_T_max 0.7008
_exptl_absorpt_correction_T_min 0.5148
_exptl_absorpt_correction_type 'Sadabs, (Sheldrick 2001)'
_exptl_crystal_colour ORANGE
_exptl_crystal_density_diffrn 1.389
_exptl_crystal_density_meas 0
_exptl_crystal_density_method 'not measured'
_exptl_crystal_description BLOCK
_exptl_crystal_F_000 1148
_exptl_crystal_size_max 0.40
_exptl_crystal_size_mid 0.32
_exptl_crystal_size_min 0.20
_refine_diff_density_max 0.915
_refine_diff_density_min -0.316
_refine_diff_density_rms 0.073
_refine_ls_extinction_method none
_refine_ls_goodness_of_fit_ref 0.993
_refine_ls_hydrogen_treatment mixed
_refine_ls_matrix_type full
_refine_ls_number_parameters 324
_refine_ls_number_reflns 6117
_refine_ls_number_restraints 0
_refine_ls_restrained_S_all 0.993
_refine_ls_R_factor_all 0.0880
_refine_ls_R_factor_gt 0.0497
_refine_ls_shift/su_max 0.000
_refine_ls_shift/su_mean 0.000
_refine_ls_structure_factor_coef Fsqd
_refine_ls_weighting_details 'calc w=1/[\s^2^(Fo^2^)+(0.0691P)^2^+0.0000P] where P=(Fo^2^+2Fc^2^)/3'
_refine_ls_weighting_scheme calc
_refine_ls_wR_factor_gt 0.1144
_refine_ls_wR_factor_ref 0.1283
_reflns_number_gt 3876
_reflns_number_total 6117
_reflns_threshold_expression >2sigma(I)
_cod_data_source_file om800004j-file008.cif
_cod_data_source_block Complex12
_cod_depositor_comments
;
The following automatic conversions were performed:

'_symmetry_cell_setting' value 'Monoclinic' changed to 'monoclinic'
according to /home/saulius/struct/CIF-dictionaries/cif_core.dic
dictionary named 'cif_core.dic' version 2.4.1 from 2010-06-29.

Automatic conversion script
Id: cif_fix_values 1715 2011-07-08 13:25:40Z adriana 
;
_cod_original_sg_symbol_H-M P2(1)/n
_cod_database_code 4071167

loop_
_symmetry_equiv_pos_as_xyz
'x, y, z'
'-x+1/2, y+1/2, -z+1/2'
'-x, -y, -z'
'x-1/2, -y-1/2, z-1/2'

loop_
_atom_site_label
_atom_site_type_symbol
_atom_site_fract_x
_atom_site_fract_y
_atom_site_fract_z
_atom_site_U_iso_or_equiv
_atom_site_adp_type
_atom_site_occupancy
_atom_site_symmetry_multiplicity
_atom_site_calc_flag
_atom_site_refinement_flags
Ni1 Ni 0.5000 0.5000 0.5000 0.03816(16) Uani 1 2 d S
Br1 Br 0.70311(3) 0.53157(2) 0.56135(3) 0.05798(14) Uani 1 1 d .
N1 N 0.4427(2) 0.65954(13) 0.51150(17) 0.0411(6) Uani 1 1 d .
N2 N 0.3887(2) 0.60000(13) 0.63432(17) 0.0417(6) Uani 1 1 d .
C1 C 0.4391(3) 0.59061(15) 0.5506(2) 0.0395(7) Uani 1 1 d .
C2 C 0.3976(3) 0.71329(17) 0.5697(2) 0.0455(8) Uani 1 1 d .
C3 C 0.3887(3) 0.79117(19) 0.5611(3) 0.0592(9) Uani 1 1 d .
H3 H 0.4135 0.8165 0.5077 0.071 Uiso 1 1 calc R
C4 C 0.3412(4) 0.8293(2) 0.6354(3) 0.0718(11) Uani 1 1 d .
H4 H 0.3334 0.8818 0.6324 0.086 Uiso 1 1 calc R
C5 C 0.3052(4) 0.7919(2) 0.7137(3) 0.0737(11) Uani 1 1 d .
H5 H 0.2731 0.8199 0.7623 0.088 Uiso 1 1 calc R
C6 C 0.3145(4) 0.7152(2) 0.7232(3) 0.0604(9) Uani 1 1 d .
H6 H 0.2902 0.6904 0.7771 0.073 Uiso 1 1 calc R
C7 C 0.3617(3) 0.67624(17) 0.6491(2) 0.0471(8) Uani 1 1 d .
C8 C 0.4953(3) 0.67535(18) 0.4214(2) 0.0502(8) Uani 1 1 d .
H8A H 0.5339 0.6294 0.3991 0.060 Uiso 1 1 calc R
H8B H 0.5629 0.7129 0.4319 0.060 Uiso 1 1 calc R
C9 C 0.3984(3) 0.70336(18) 0.3460(2) 0.0479(8) Uani 1 1 d .
C10 C 0.4212(4) 0.7675(2) 0.2962(3) 0.0674(11) Uani 1 1 d .
H10 H 0.4968 0.7946 0.3109 0.081 Uiso 1 1 calc R
C11 C 0.3341(5) 0.7925(3) 0.2249(3) 0.0915(15) Uani 1 1 d .
H11 H 0.3502 0.8369 0.1923 0.110 Uiso 1 1 calc R
C12 C 0.2248(5) 0.7530(3) 0.2018(3) 0.0863(14) Uani 1 1 d .
H12 H 0.1661 0.7697 0.1527 0.104 Uiso 1 1 calc R
C13 C 0.2017(4) 0.6901(3) 0.2493(3) 0.0898(14) Uani 1 1 d .
H13 H 0.1265 0.6629 0.2332 0.108 Uiso 1 1 calc R
C14 C 0.2866(4) 0.6651(2) 0.3215(3) 0.0742(12) Uani 1 1 d .
H14 H 0.2681 0.6213 0.3545 0.089 Uiso 1 1 calc R
C15 C 0.3756(3) 0.53679(16) 0.6991(2) 0.0476(8) Uani 1 1 d .
H15 H 0.3817 0.4913 0.6598 0.057 Uiso 1 1 calc R
C16 C 0.2431(3) 0.53302(18) 0.7349(3) 0.0509(8) Uani 1 1 d .
C17 C 0.2197(4) 0.5535(2) 0.8248(3) 0.0660(10) Uani 1 1 d .
H17 H 0.2869 0.5711 0.8668 0.079 Uiso 1 1 calc R
C18 C 0.0987(5) 0.5483(2) 0.8537(4) 0.0854(14) Uani 1 1 d .
H18 H 0.0833 0.5630 0.9151 0.102 Uiso 1 1 calc R
C19 C 0.0000(5) 0.5216(3) 0.7928(5) 0.1005(18) Uani 1 1 d .
H19 H -0.0826 0.5181 0.8127 0.121 Uiso 1 1 calc R
C20 C 0.0221(5) 0.5005(3) 0.7047(4) 0.0960(15) Uani 1 1 d .
H20 H -0.0452 0.4823 0.6633 0.115 Uiso 1 1 calc R
C21 C 0.1431(4) 0.5056(2) 0.6750(3) 0.0720(11) Uani 1 1 d .
H21 H 0.1578 0.4904 0.6137 0.086 Uiso 1 1 calc R
C22 C 0.4847(3) 0.5303(2) 0.7754(2) 0.0592(10) Uani 1 1 d .
C23 C 0.5025(5) 0.4630(3) 0.8213(4) 0.127(2) Uani 1 1 d .
H23 H 0.4476 0.4225 0.8052 0.153 Uiso 1 1 calc R
C24 C 0.6013(7) 0.4545(5) 0.8917(5) 0.175(4) Uani 1 1 d .
H24 H 0.6116 0.4085 0.9239 0.210 Uiso 1 1 calc R
C25 C 0.6835(6) 0.5119(5) 0.9147(4) 0.138(3) Uani 1 1 d .
H25 H 0.7496 0.5064 0.9629 0.166 Uiso 1 1 calc R
C26 C 0.6681(5) 0.5756(4) 0.8676(4) 0.1112(18) Uani 1 1 d .
H26 H 0.7256 0.6152 0.8821 0.133 Uiso 1 1 calc R
C27 C 0.5692(4) 0.5860(3) 0.7971(3) 0.0830(13) Uani 1 1 d .
H27 H 0.5612 0.6319 0.7646 0.100 Uiso 1 1 calc R
N1S N 0.4593(4) 0.7812(2) 0.9907(3) 0.0874(11) Uani 1 1 d .
O1S O 0.2735(3) 0.7207(2) 0.9500(2) 0.1007(11) Uani 1 1 d .
C1S C 0.3370(5) 0.7755(4) 0.9718(3) 0.0980(16) Uani 1 1 d .
H1S H 0.2912 0.8205 0.9756 0.118 Uiso 1 1 calc R
C2S C 0.5242(6) 0.8506(3) 1.0184(5) 0.140(2) Uani 1 1 d .
H2S1 H 0.5777 0.8658 0.9697 0.210 Uiso 1 1 calc R
H2S2 H 0.5766 0.8429 1.0771 0.210 Uiso 1 1 calc R
H2S3 H 0.4617 0.8894 1.0270 0.210 Uiso 1 1 calc R
C3S C 0.5369(7) 0.7182(4) 0.9830(7) 0.208(4) Uani 1 1 d .
H3S1 H 0.4844 0.6752 0.9639 0.312 Uiso 1 1 calc R
H3S2 H 0.5833 0.7081 1.0435 0.312 Uiso 1 1 calc R
H3S3 H 0.5967 0.7277 0.9364 0.312 Uiso 1 1 calc R

loop_
_atom_site_aniso_label
_atom_site_aniso_U_11
_atom_site_aniso_U_22
_atom_site_aniso_U_33
_atom_site_aniso_U_23
_atom_site_aniso_U_13
_atom_site_aniso_U_12
Ni1 0.0347(3) 0.0331(3) 0.0452(3) 0.0021(2) -0.0049(2) -0.0009(2)
Br1 0.0402(2) 0.0550(2) 0.0757(3) -0.00742(17) -0.01252(16) -0.00407(14)
N1 0.0398(14) 0.0362(14) 0.0460(14) 0.0058(11) -0.0024(11) 0.0013(10)
N2 0.0443(15) 0.0355(14) 0.0442(14) 0.0037(11) -0.0033(11) -0.0004(10)
C1 0.0336(16) 0.0355(16) 0.0473(18) 0.0041(13) -0.0091(13) 0.0002(12)
C2 0.0416(18) 0.0392(18) 0.0530(19) 0.0011(14) -0.0110(14) 0.0003(13)
C3 0.063(2) 0.0390(19) 0.073(2) 0.0083(17) -0.0078(18) -0.0023(16)
C4 0.087(3) 0.038(2) 0.087(3) -0.006(2) -0.010(2) 0.0063(19)
C5 0.095(3) 0.053(2) 0.072(3) -0.017(2) 0.003(2) 0.013(2)
C6 0.074(3) 0.051(2) 0.056(2) -0.0038(17) 0.0035(18) 0.0097(17)
C7 0.0478(19) 0.0385(18) 0.0526(19) 0.0015(15) -0.0093(15) 0.0013(14)
C8 0.0442(19) 0.0486(19) 0.058(2) 0.0102(15) 0.0039(15) 0.0015(14)
C9 0.051(2) 0.0464(19) 0.0467(18) 0.0057(14) 0.0053(15) 0.0038(14)
C10 0.078(3) 0.056(2) 0.067(2) 0.0154(19) -0.004(2) -0.0058(19)
C11 0.119(4) 0.079(3) 0.074(3) 0.033(2) -0.011(3) 0.005(3)
C12 0.085(3) 0.109(4) 0.060(3) 0.015(2) -0.019(2) 0.016(3)
C13 0.072(3) 0.111(4) 0.081(3) 0.018(3) -0.023(2) -0.010(3)
C14 0.069(3) 0.075(3) 0.077(3) 0.025(2) -0.007(2) -0.013(2)
C15 0.053(2) 0.0366(18) 0.0526(19) 0.0099(14) 0.0007(15) 0.0025(14)
C16 0.047(2) 0.0413(18) 0.064(2) 0.0120(16) 0.0040(16) 0.0034(14)
C17 0.063(3) 0.062(2) 0.075(3) 0.0057(19) 0.014(2) 0.0035(18)
C18 0.085(4) 0.073(3) 0.103(4) 0.018(2) 0.039(3) 0.023(2)
C19 0.054(3) 0.093(4) 0.158(6) 0.043(4) 0.031(3) 0.018(2)
C20 0.056(3) 0.110(4) 0.119(4) 0.032(3) -0.012(3) -0.006(3)
C21 0.056(3) 0.077(3) 0.080(3) 0.009(2) -0.009(2) -0.002(2)
C22 0.046(2) 0.078(3) 0.055(2) 0.0222(18) 0.0113(16) 0.0107(18)
C23 0.086(4) 0.148(5) 0.142(5) 0.092(4) -0.016(3) 0.003(3)
C24 0.116(6) 0.251(10) 0.153(6) 0.144(7) -0.015(5) 0.017(6)
C25 0.060(4) 0.273(9) 0.080(4) 0.079(5) 0.001(3) 0.025(4)
C26 0.066(3) 0.173(6) 0.089(4) 0.008(4) -0.021(3) -0.003(3)
C27 0.064(3) 0.101(3) 0.080(3) 0.014(2) -0.017(2) -0.002(2)
N1S 0.059(2) 0.099(3) 0.102(3) -0.022(2) -0.005(2) 0.018(2)
O1S 0.090(3) 0.112(3) 0.099(2) -0.043(2) 0.0009(19) -0.005(2)
C1S 0.086(4) 0.126(5) 0.081(3) -0.028(3) -0.004(3) 0.025(3)
C2S 0.096(5) 0.133(5) 0.189(7) -0.040(5) 0.003(4) -0.012(4)
C3S 0.101(5) 0.112(5) 0.404(14) 0.002(7) -0.016(7) 0.037(4)

loop_
_atom_type_symbol
_atom_type_description
_atom_type_scat_dispersion_real
_atom_type_scat_dispersion_imag
_atom_type_scat_source
C C 0.0033 0.0016 'International Tables Vol C Tables 4.2.6.8 and 6.1.1.4'
H H 0.0000 0.0000 'International Tables Vol C Tables 4.2.6.8 and 6.1.1.4'
N N 0.0061 0.0033 'International Tables Vol C Tables 4.2.6.8 and 6.1.1.4'
Ni Ni 0.3393 1.1124 'International Tables Vol C Tables 4.2.6.8 and 6.1.1.4'
Br Br -0.2901 2.4595 'International Tables Vol C Tables 4.2.6.8 and 6.1.1.4'
O O 0.0106 0.0060 'International Tables Vol C Tables 4.2.6.8 and 6.1.1.4'

loop_
_geom_angle_atom_site_label_1
_geom_angle_atom_site_label_2
_geom_angle_atom_site_label_3
_geom_angle
_geom_angle_site_symmetry_1
_geom_angle_site_symmetry_3
C1 Ni1 C1 180.000(1) 3_666 .
C1 Ni1 Br1 91.05(8) 3_666 .
C1 Ni1 Br1 88.95(8) . .
C1 Ni1 Br1 88.95(8) 3_666 3_666
C1 Ni1 Br1 91.05(8) . 3_666
Br1 Ni1 Br1 180.0 . 3_666
C1 N1 C2 111.1(3) . .
C1 N1 C8 124.1(3) . .
C2 N1 C8 124.6(2) . .
C1 N2 C7 110.5(2) . .
C1 N2 C15 121.5(2) . .
C7 N2 C15 127.9(3) . .
N1 C1 N2 106.1(2) . .
N1 C1 Ni1 126.4(2) . .
N2 C1 Ni1 127.5(2) . .
N1 C2 C7 107.0(3) . .
N1 C2 C3 131.5(3) . .
C7 C2 C3 121.5(3) . .
C4 C3 C2 116.5(3) . .
C5 C4 C3 121.5(3) . .
C6 C5 C4 122.5(4) . .
C5 C6 C7 116.6(3) . .
C2 C7 C6 121.4(3) . .
C2 C7 N2 105.3(3) . .
C6 C7 N2 133.3(3) . .
N1 C8 C9 113.9(3) . .
C10 C9 C14 117.6(3) . .
C10 C9 C8 120.4(3) . .
C14 C9 C8 121.9(3) . .
C9 C10 C11 120.8(4) . .
C12 C11 C10 120.2(4) . .
C13 C12 C11 119.7(4) . .
C12 C13 C14 120.8(4) . .
C13 C14 C9 120.9(4) . .
N2 C15 C22 113.7(3) . .
N2 C15 C16 112.4(2) . .
C22 C15 C16 114.5(3) . .
C17 C16 C21 118.6(4) . .
C17 C16 C15 122.8(3) . .
C21 C16 C15 118.5(3) . .
C16 C17 C18 120.4(4) . .
C17 C18 C19 120.2(5) . .
C20 C19 C18 119.9(5) . .
C19 C20 C21 120.3(5) . .
C20 C21 C16 120.5(5) . .
C27 C22 C23 118.3(4) . .
C27 C22 C15 123.4(3) . .
C23 C22 C15 118.2(4) . .
C22 C23 C24 120.1(6) . .
C25 C24 C23 120.8(6) . .
C26 C25 C24 118.5(5) . .
C25 C26 C27 122.0(6) . .
C22 C27 C26 120.2(5) . .
C1S N1S C3S 119.9(5) . .
C1S N1S C2S 124.0(5) . .
C3S N1S C2S 116.1(5) . .
O1S C1S N1S 129.4(5) . .

loop_
_geom_bond_atom_site_label_1
_geom_bond_atom_site_label_2
_geom_bond_distance
_geom_bond_site_symmetry_2
Ni1 C1 1.902(3) 3_666
Ni1 C1 1.902(3) .
Ni1 Br1 2.3092(3) .
Ni1 Br1 2.3092(3) 3_666
N1 C1 1.350(3) .
N1 C2 1.378(4) .
N1 C8 1.468(4) .
N2 C1 1.357(4) .
N2 C7 1.407(4) .
N2 C15 1.470(4) .
C2 C7 1.390(4) .
C2 C3 1.395(4) .
C3 C4 1.387(5) .
C4 C5 1.380(6) .
C5 C6 1.376(5) .
C6 C7 1.391(5) .
C8 C9 1.501(4) .
C9 C10 1.377(5) .
C9 C14 1.379(5) .
C10 C11 1.381(5) .
C11 C12 1.366(6) .
C12 C13 1.342(6) .
C13 C14 1.377(5) .
C15 C22 1.517(5) .
C15 C16 1.529(5) .
C16 C17 1.373(5) .
C16 C21 1.385(5) .
C17 C18 1.377(6) .
C18 C19 1.379(7) .
C19 C20 1.350(7) .
C20 C21 1.380(6) .
C22 C27 1.350(5) .
C22 C23 1.371(6) .
C23 C24 1.389(8) .
C24 C25 1.362(10) .
C25 C26 1.320(8) .
C26 C27 1.396(6) .
N1S C1S 1.297(6) .
N1S C3S 1.398(7) .
N1S C2S 1.451(6) .
O1S C1S 1.209(6) .
